data_4083787
loop_
_publ_author_name
'Bernhammer, Jan C.'
'Chong, Ning Xi'
'Jothibasu, Ramasamy'
'Zhou, Binbin'
'Huynh, Han Vinh'

_publ_section_title
;
 Palladium(II) Complexes Bearing an Indazole-Derived N-Heterocyclic
 Carbene and Phosphine Coligands as Catalysts for the Sonogashira
 Coupling and the Hydroamination of Alkynes
;
_journal_name_full Organometallics
_journal_page_first 140627160434001
_journal_paper_doi 10.1021/om500566n
_journal_year 2014
_chemical_formula_sum 'C38 H38 B Br Cl2 F4 N2 P2 Pd'
_chemical_formula_weight 928.66
_chemical_name_systematic
; 
 ? 
;
_space_group_crystal_system monoclinic
_space_group_IT_number 14
_space_group_name_Hall '-P 2ybc'
_space_group_name_H-M_alt 'P 1 21/c 1'
_symmetry_space_group_name_Hall '-P 2ybc'
_symmetry_space_group_name_H-M 'P 1 21/c 1'
_atom_sites_solution_hydrogens geom
_audit_creation_method SHELXL-2013
_cell_angle_alpha 90
_cell_angle_beta 108.258(3)
_cell_angle_gamma 90
_cell_formula_units_Z 4
_cell_length_a 17.222(3)
_cell_length_b 17.669(3)
_cell_length_c 12.869(2)
_cell_measurement_reflns_used 944
_cell_measurement_temperature 100(2)
_cell_measurement_theta_max 27.48
_cell_measurement_theta_min 3.38
_cell_volume 3718.8(11)
_computing_cell_refinement 'Bruker SMART'
_computing_data_collection 'Bruker SMART'
_computing_data_reduction 'Bruker SAINT'
_computing_molecular_graphics 'Bruker SHELXTL'
_computing_publication_material 'Bruker SHELXTL'
_computing_structure_refinement 'SHELXL-2013 (Sheldrick, 2013)'
_computing_structure_solution 'Bruker SHELXTL'
_diffrn_ambient_temperature 100(2)
_diffrn_measured_fraction_theta_full 1.000
_diffrn_measured_fraction_theta_max 1.000
_diffrn_measurement_device_type 'CCD area detector'
_diffrn_measurement_method 'phi and omega scans'
_diffrn_radiation_type MoK\a
_diffrn_radiation_wavelength 0.71073
_diffrn_reflns_av_R_equivalents 0.0275
_diffrn_reflns_av_unetI/netI 0.0316
_diffrn_reflns_Laue_measured_fraction_full 1.000
_diffrn_reflns_Laue_measured_fraction_max 1.000
_diffrn_reflns_limit_h_max 17
_diffrn_reflns_limit_h_min -22
_diffrn_reflns_limit_k_max 22
_diffrn_reflns_limit_k_min -21
_diffrn_reflns_limit_l_max 16
_diffrn_reflns_limit_l_min -16
_diffrn_reflns_number 26088
_diffrn_reflns_point_group_measured_fraction_full 1.000
_diffrn_reflns_point_group_measured_fraction_max 1.000
_diffrn_reflns_theta_full 25.242
_diffrn_reflns_theta_max 27.498
_diffrn_reflns_theta_min 1.697
_diffrn_source 'Sealed Tube'
_exptl_absorpt_coefficient_mu 1.855
_exptl_absorpt_correction_T_max 0.8251
_exptl_absorpt_correction_T_min 0.7445
_exptl_absorpt_correction_type multi-scan
_exptl_absorpt_process_details 'Sadabs, (Sheldrick 2012)'
_exptl_crystal_colour Pale_Yellow
_exptl_crystal_density_diffrn 1.659
_exptl_crystal_density_meas ?
_exptl_crystal_density_method 'Not Measured'
_exptl_crystal_description Block
_exptl_crystal_F_000 1864
_exptl_crystal_size_max 0.300
_exptl_crystal_size_mid 0.280
_exptl_crystal_size_min 0.100
_refine_diff_density_max 1.032
_refine_diff_density_min -0.652
_refine_diff_density_rms 0.085
_refine_ls_extinction_method none
_refine_ls_goodness_of_fit_ref 1.048
_refine_ls_hydrogen_treatment constr
_refine_ls_matrix_type full
_refine_ls_number_parameters 488
_refine_ls_number_reflns 8539
_refine_ls_number_restraints 88
_refine_ls_restrained_S_all 1.050
_refine_ls_R_factor_all 0.0351
_refine_ls_R_factor_gt 0.0307
_refine_ls_shift/su_max 0.002
_refine_ls_shift/su_mean 0.000
_refine_ls_structure_factor_coef Fsqd
_refine_ls_weighting_details 'w=1/[\s^2^(Fo^2^)+(0.0361P)^2^+3.6728P] where P=(Fo^2^+2Fc^2^)/3'
_refine_ls_weighting_scheme calc
_refine_ls_wR_factor_gt 0.0766
_refine_ls_wR_factor_ref 0.0786
_reflns_Friedel_coverage 0.000
_reflns_number_gt 7658
_reflns_number_total 8539
_reflns_threshold_expression 'I > 2\s(I)'
_cod_data_source_file om500566n_si_002.cif
_cod_data_source_block E137A
_cod_depositor_comments
;
The following automatic conversions were performed:

'_exptl_absorpt_correction_type' value 'Multi-scan' changed to
'multi-scan' according to
/usr/data/users/saulius/crontab/automatic-downloads/rss-feeds/ACS/lib/dictionaries/cif_core.dic
dictionary named 'cif_core.dic' version 2.4.2 from 2011-04-26.

Automatic conversion script
Id: cif_fix_values 2281 2013-09-26 08:29:07Z andrius 

The following automatic conversions were performed:

'_exptl_crystal_density_meas' value 'Not Measured' was changed to '?'
- the value is perceived as not measured.

Automatic conversion script
Id: cif_fix_values 3008 2015-01-20 13:52:24Z robertas 
;
_cod_original_cell_volume 3718.8(10)
_cod_database_code 4083787
_shelx_space_group_comment
; 
The symmetry employed for this shelxl refinement is uniquely defined 
by the following loop, which should always be used as a source of 
symmetry information in preference to the above space-group names. 
They are only intended as comments. 
;
_shelx_estimated_absorpt_t_min 0.606
_shelx_estimated_absorpt_t_max 0.836
_shelxl_version_number 2013-4

loop_
_space_group_symop_operation_xyz
'x, y, z'
'-x, y+1/2, -z+1/2'
'-x, -y, -z'
'x, -y-1/2, z-1/2'

loop_
_atom_site_label
_atom_site_type_symbol
_atom_site_fract_x
_atom_site_fract_y
_atom_site_fract_z
_atom_site_U_iso_or_equiv
_atom_site_adp_type
_atom_site_occupancy
_atom_site_site_symmetry_order
_atom_site_calc_flag
_atom_site_refinement_flags_posn
_atom_site_refinement_flags_adp
_atom_site_refinement_flags_occupancy
_atom_site_disorder_assembly
_atom_site_disorder_group
C8 C 0.4073(7) 0.4906(6) 0.8668(9) 0.0302(11) Uani 0.377(7) 1 d D U P A 2
H8A H 0.4126 0.5315 0.9212 0.036 Uiso 0.377(7) 1 calc R U P A 2
H8B H 0.4554 0.4928 0.8404 0.036 Uiso 0.377(7) 1 calc R U P A 2
C9 C 0.4047(5) 0.4151(4) 0.9196(6) 0.0293(9) Uani 0.377(7) 1 d D U P A 2
H9A H 0.4589 0.4049 0.9737 0.035 Uiso 0.377(7) 1 calc R U P A 2
H9B H 0.3641 0.4174 0.9596 0.035 Uiso 0.377(7) 1 calc R U P A 2
C10 C 0.3831(5) 0.3514(5) 0.8395(6) 0.0305(10) Uani 0.377(7) 1 d D U P A 2
H10A H 0.4279 0.3444 0.8075 0.037 Uiso 0.377(7) 1 calc R U P A 2
H10B H 0.3787 0.3043 0.8789 0.037 Uiso 0.377(7) 1 calc R U P A 2
C8A C 0.3956(4) 0.4919(3) 0.8809(5) 0.0310(10) Uani 0.623(7) 1 d D U P A 1
H8C H 0.3718 0.5025 0.9401 0.037 Uiso 0.623(7) 1 calc R U P A 1
H8D H 0.4402 0.5288 0.8873 0.037 Uiso 0.623(7) 1 calc R U P A 1
C9A C 0.4303(3) 0.4136(2) 0.8946(4) 0.0311(9) Uani 0.623(7) 1 d D U P A 1
H9C H 0.4656 0.4062 0.9710 0.037 Uiso 0.623(7) 1 calc R U P A 1
H9D H 0.4641 0.4064 0.8458 0.037 Uiso 0.623(7) 1 calc R U P A 1
C10A C 0.3617(3) 0.3565(3) 0.8670(4) 0.0273(9) Uani 0.623(7) 1 d D U P A 1
H10C H 0.3853 0.3049 0.8787 0.033 Uiso 0.623(7) 1 calc R U P A 1
H10D H 0.3290 0.3636 0.9173 0.033 Uiso 0.623(7) 1 calc R U P A 1
Pd1 Pd 0.15509(2) 0.39588(2) 0.51444(2) 0.01264(5) Uani 1 1 d . . . . .
Br1 Br 0.05163(2) 0.38431(2) 0.61139(2) 0.02233(7) Uani 1 1 d . . . . .
P1 P 0.24802(3) 0.40441(3) 0.42573(5) 0.01389(11) Uani 1 1 d . . . . .
P2 P 0.09073(3) 0.31089(3) 0.37884(5) 0.01403(11) Uani 1 1 d . . . . .
N1 N 0.28659(12) 0.44213(12) 0.71711(16) 0.0223(4) Uani 1 1 d . . . . .
N2 N 0.33276(13) 0.50165(12) 0.77522(17) 0.0266(5) Uani 1 1 d D . . . .
C1 C 0.22490(13) 0.46688(13) 0.63136(18) 0.0169(4) Uani 1 1 d . . . . .
C2 C 0.22985(14) 0.54641(13) 0.63767(18) 0.0188(5) Uani 1 1 d . . . . .
C3 C 0.17941(17) 0.60448(14) 0.5758(2) 0.0263(5) Uani 1 1 d . . . . .
H3 H 0.1338 0.5929 0.5138 0.032 Uiso 1 1 calc R U . . .
C4 C 0.19868(17) 0.67835(14) 0.6087(2) 0.0281(5) Uani 1 1 d . . . . .
H4 H 0.1620 0.7177 0.5744 0.034 Uiso 1 1 calc R U . . .
C5 C 0.2716(2) 0.69663(15) 0.6919(2) 0.0362(7) Uani 1 1 d . . . . .
H5 H 0.2871 0.7482 0.7045 0.043 Uiso 1 1 calc R U . . .
C6 C 0.32093(17) 0.64164(15) 0.7555(2) 0.0295(6) Uani 1 1 d . . . . .
H6 H 0.3677 0.6541 0.8154 0.035 Uiso 1 1 calc R U . . .
C7 C 0.29817(15) 0.56569(14) 0.7267(2) 0.0216(5) Uani 1 1 d . . . . .
C11 C 0.30633(16) 0.36329(15) 0.7508(2) 0.0273(5) Uani 1 1 d D . . . .
H11A H 0.3332 0.3394 0.7013 0.033 Uiso 1 1 calc R U . A 1
H11B H 0.2550 0.3354 0.7431 0.033 Uiso 1 1 calc R U . A 1
C12 C 0.24303(14) 0.31731(12) 0.34739(19) 0.0179(4) Uani 1 1 d . . . . .
H12A H 0.2741 0.3233 0.2948 0.022 Uiso 1 1 calc R U . . .
H12B H 0.2671 0.2748 0.3972 0.022 Uiso 1 1 calc R U . . .
C13 C 0.15281(14) 0.30126(12) 0.28599(18) 0.0170(4) Uani 1 1 d . . . . .
H13A H 0.1471 0.2493 0.2556 0.020 Uiso 1 1 calc R U . . .
H13B H 0.1329 0.3372 0.2243 0.020 Uiso 1 1 calc R U . . .
C1A C 0.35343(13) 0.41901(13) 0.50674(18) 0.0168(4) Uani 1 1 d . . . . .
C2A C 0.38203(14) 0.49243(13) 0.53411(19) 0.0203(5) Uani 1 1 d . . . . .
H2A H 0.3482 0.5343 0.5028 0.024 Uiso 1 1 calc R U . . .
C3A C 0.45940(15) 0.50476(15) 0.6066(2) 0.0253(5) Uani 1 1 d . . . . .
H3A H 0.4785 0.5549 0.6255 0.030 Uiso 1 1 calc R U . . .
C4A C 0.50884(16) 0.44348(16) 0.6514(2) 0.0313(6) Uani 1 1 d . . . . .
H4A H 0.5617 0.4517 0.7019 0.038 Uiso 1 1 calc R U . . .
C5A C 0.48164(17) 0.37090(17) 0.6231(2) 0.0331(6) Uani 1 1 d . . . . .
H5A H 0.5165 0.3293 0.6529 0.040 Uiso 1 1 calc R U . . .
C6A C 0.40388(15) 0.35768(14) 0.5513(2) 0.0253(5) Uani 1 1 d . . . . .
H6A H 0.3852 0.3074 0.5328 0.030 Uiso 1 1 calc R U . . .
C1B C 0.22436(14) 0.47960(12) 0.32493(18) 0.0169(4) Uani 1 1 d . . . . .
C2B C 0.15783(16) 0.52715(13) 0.3128(2) 0.0228(5) Uani 1 1 d . . . . .
H2B H 0.1238 0.5203 0.3575 0.027 Uiso 1 1 calc R U . . .
C3B C 0.14101(18) 0.58464(14) 0.2353(2) 0.0307(6) Uani 1 1 d . . . . .
H3B H 0.0956 0.6173 0.2271 0.037 Uiso 1 1 calc R U . . .
C4B C 0.19114(19) 0.59414(14) 0.1698(2) 0.0309(6) Uani 1 1 d . . . . .
H4B H 0.1801 0.6336 0.1170 0.037 Uiso 1 1 calc R U . . .
C5B C 0.25661(17) 0.54656(15) 0.1811(2) 0.0292(6) Uani 1 1 d . . . . .
H5B H 0.2903 0.5533 0.1358 0.035 Uiso 1 1 calc R U . . .
C6B C 0.27376(15) 0.48896(14) 0.25784(19) 0.0230(5) Uani 1 1 d . . . . .
H6B H 0.3187 0.4560 0.2649 0.028 Uiso 1 1 calc R U . . .
C1C C -0.00992(14) 0.33544(13) 0.28963(18) 0.0169(4) Uani 1 1 d . . . . .
C2C C -0.03585(15) 0.41050(13) 0.28609(19) 0.0195(5) Uani 1 1 d . . . . .
H2C H -0.0031 0.4465 0.3355 0.023 Uiso 1 1 calc R U . . .
C3C C -0.10917(15) 0.43269(15) 0.21066(19) 0.0241(5) Uani 1 1 d . . . . .
H3C H -0.1257 0.4842 0.2065 0.029 Uiso 1 1 calc R U . . .
C4C C -0.15807(16) 0.37959(17) 0.1415(2) 0.0286(6) Uani 1 1 d . . . . .
H4C H -0.2085 0.3947 0.0902 0.034 Uiso 1 1 calc R U . . .
C5C C -0.13381(16) 0.30439(16) 0.1466(2) 0.0286(6) Uani 1 1 d . . . . .
H5C H -0.1686 0.2679 0.1008 0.034 Uiso 1 1 calc R U . . .
C6C C -0.05921(15) 0.28244(14) 0.21823(19) 0.0219(5) Uani 1 1 d . . . . .
H6C H -0.0415 0.2315 0.2189 0.026 Uiso 1 1 calc R U . . .
C1D C 0.08423(14) 0.21689(12) 0.43239(18) 0.0166(4) Uani 1 1 d . . . . .
C2D C 0.14645(16) 0.16447(14) 0.4418(2) 0.0255(5) Uani 1 1 d . . . . .
H2D H 0.1907 0.1767 0.4155 0.031 Uiso 1 1 calc R U . . .
C3D C 0.14400(17) 0.09427(14) 0.4894(2) 0.0290(6) Uani 1 1 d . . . . .
H3D H 0.1869 0.0589 0.4962 0.035 Uiso 1 1 calc R U . . .
C4D C 0.07987(16) 0.07576(13) 0.52675(19) 0.0232(5) Uani 1 1 d . . . . .
H4D H 0.0779 0.0274 0.5582 0.028 Uiso 1 1 calc R U . . .
C5D C 0.01823(15) 0.12781(14) 0.5184(2) 0.0230(5) Uani 1 1 d . . . . .
H5D H -0.0261 0.1151 0.5442 0.028 Uiso 1 1 calc R U . . .
C6D C 0.02062(14) 0.19863(13) 0.47231(19) 0.0201(5) Uani 1 1 d . . . . .
H6D H -0.0213 0.2345 0.4682 0.024 Uiso 1 1 calc R U . . .
B1 B 0.4138(2) 0.34310(19) 0.1706(3) 0.0334(7) Uani 1 1 d . . . . .
C1S C 0.5814(2) 0.25703(19) 0.4644(3) 0.0523(9) Uani 1 1 d . . . . .
H1S1 H 0.5375 0.2460 0.4966 0.063 Uiso 1 1 calc R U . . .
H1S2 H 0.5577 0.2877 0.3975 0.063 Uiso 1 1 calc R U . . .
Cl1 Cl 0.65986(5) 0.30926(4) 0.55920(7) 0.03971(17) Uani 1 1 d . . . . .
Cl2 Cl 0.61946(5) 0.17132(4) 0.42938(7) 0.04518(19) Uani 1 1 d . . . . .
F1 F 0.47684(11) 0.31490(10) 0.13777(16) 0.0443(4) Uani 1 1 d . . . . .
F2 F 0.34012(10) 0.30937(10) 0.10856(16) 0.0453(4) Uani 1 1 d . . . . .
F3 F 0.40698(13) 0.42091(11) 0.1514(2) 0.0604(6) Uani 1 1 d . . . . .
F4 F 0.42532(14) 0.33108(16) 0.27863(17) 0.0719(7) Uani 1 1 d . . . . .

loop_
_atom_site_aniso_label
_atom_site_aniso_U_11
_atom_site_aniso_U_22
_atom_site_aniso_U_33
_atom_site_aniso_U_23
_atom_site_aniso_U_13
_atom_site_aniso_U_12
C8 0.0184(19) 0.0393(14) 0.0271(18) -0.0052(14) -0.0011(15) 0.0017(14)
C9 0.0178(17) 0.0395(13) 0.0262(17) -0.0034(13) 0.0005(13) 0.0020(13)
C10 0.0187(18) 0.0385(15) 0.0282(18) -0.0026(15) -0.0012(14) 0.0036(15)
C8A 0.0189(18) 0.0397(13) 0.0279(17) -0.0054(13) -0.0021(13) 0.0016(12)
C9A 0.0194(16) 0.0397(13) 0.0276(16) -0.0026(12) -0.0019(12) 0.0022(12)
C10A 0.0174(16) 0.0375(14) 0.0244(16) 0.0002(13) 0.0028(12) 0.0009(13)
Pd1 0.01172(9) 0.01143(8) 0.01395(9) -0.00046(6) 0.00286(6) -0.00116(6)
Br1 0.02233(13) 0.02259(12) 0.02415(13) -0.00168(9) 0.01024(10) -0.00265(9)
P1 0.0125(3) 0.0123(2) 0.0161(3) 0.0003(2) 0.0034(2) -0.0016(2)
P2 0.0136(3) 0.0118(2) 0.0161(3) -0.0006(2) 0.0038(2) -0.0017(2)
N1 0.0172(10) 0.0254(10) 0.0220(10) -0.0082(8) 0.0031(8) -0.0020(8)
N2 0.0212(11) 0.0278(11) 0.0254(11) -0.0095(9) -0.0006(9) -0.0033(9)
C1 0.0133(10) 0.0192(11) 0.0185(11) -0.0021(9) 0.0055(9) -0.0010(8)
C2 0.0151(10) 0.0242(12) 0.0193(11) -0.0072(9) 0.0084(9) -0.0060(9)
C3 0.0279(13) 0.0288(13) 0.0206(12) 0.0041(10) 0.0052(10) -0.0047(10)
C4 0.0346(14) 0.0211(12) 0.0317(14) -0.0010(10) 0.0149(12) 0.0030(11)
C5 0.0513(18) 0.0203(13) 0.0356(15) -0.0001(11) 0.0116(14) -0.0109(12)
C6 0.0261(13) 0.0253(13) 0.0360(15) -0.0134(11) 0.0082(11) -0.0088(11)
C7 0.0183(11) 0.0243(12) 0.0225(12) -0.0083(9) 0.0068(10) -0.0042(9)
C11 0.0278(13) 0.0242(13) 0.0263(13) -0.0016(10) 0.0033(11) 0.0000(10)
C12 0.0170(11) 0.0142(10) 0.0237(11) -0.0016(9) 0.0080(9) 0.0005(8)
C13 0.0195(11) 0.0152(10) 0.0168(11) -0.0010(8) 0.0065(9) -0.0017(8)
C1A 0.0133(10) 0.0208(11) 0.0164(10) 0.0025(9) 0.0047(8) -0.0013(8)
C2A 0.0172(11) 0.0194(11) 0.0245(12) 0.0027(9) 0.0067(9) -0.0015(9)
C3A 0.0212(12) 0.0266(13) 0.0263(13) 0.0004(10) 0.0049(10) -0.0091(10)
C4A 0.0179(12) 0.0398(15) 0.0305(14) 0.0031(12) -0.0008(11) -0.0064(11)
C5A 0.0210(13) 0.0351(15) 0.0355(15) 0.0084(12) -0.0019(11) 0.0066(11)
C6A 0.0225(12) 0.0206(12) 0.0287(13) 0.0023(10) 0.0020(10) 0.0021(10)
C1B 0.0184(11) 0.0130(10) 0.0166(10) -0.0004(8) 0.0020(9) -0.0046(8)
C2B 0.0273(13) 0.0174(11) 0.0222(12) -0.0017(9) 0.0056(10) 0.0026(9)
C3B 0.0411(16) 0.0176(12) 0.0277(14) 0.0001(10) 0.0027(12) 0.0079(11)
C4B 0.0441(16) 0.0192(12) 0.0212(12) 0.0050(10) -0.0017(11) -0.0088(11)
C5B 0.0305(14) 0.0322(14) 0.0219(12) 0.0044(10) 0.0039(11) -0.0146(11)
C6B 0.0188(11) 0.0262(12) 0.0219(12) 0.0034(10) 0.0032(10) -0.0051(9)
C1C 0.0156(10) 0.0207(11) 0.0144(10) -0.0002(8) 0.0047(8) -0.0008(9)
C2C 0.0198(11) 0.0198(11) 0.0186(11) 0.0004(9) 0.0057(9) -0.0002(9)
C3C 0.0232(12) 0.0290(13) 0.0209(12) 0.0039(10) 0.0079(10) 0.0084(10)
C4C 0.0160(12) 0.0493(16) 0.0188(12) -0.0007(11) 0.0033(10) 0.0051(11)
C5C 0.0190(12) 0.0410(15) 0.0232(13) -0.0097(11) 0.0028(10) -0.0068(11)
C6C 0.0200(11) 0.0230(12) 0.0233(12) -0.0051(9) 0.0075(10) -0.0059(9)
C1D 0.0195(11) 0.0130(10) 0.0154(10) -0.0015(8) 0.0028(9) -0.0039(8)
C2D 0.0247(13) 0.0192(12) 0.0361(14) 0.0045(10) 0.0147(11) 0.0005(10)
C3D 0.0343(15) 0.0172(12) 0.0367(15) 0.0065(10) 0.0128(12) 0.0072(10)
C4D 0.0319(13) 0.0151(11) 0.0197(11) 0.0025(9) 0.0039(10) -0.0043(10)
C5D 0.0227(12) 0.0233(12) 0.0216(12) 0.0013(9) 0.0051(10) -0.0069(10)
C6D 0.0185(11) 0.0192(11) 0.0221(12) 0.0003(9) 0.0057(9) -0.0014(9)
B1 0.0364(17) 0.0335(16) 0.0341(17) -0.0090(13) 0.0164(14) -0.0040(14)
C1S 0.0376(18) 0.0415(18) 0.064(2) -0.0133(16) -0.0044(16) 0.0152(15)
Cl1 0.0363(4) 0.0278(3) 0.0512(4) 0.0022(3) 0.0081(3) 0.0023(3)
Cl2 0.0536(5) 0.0321(4) 0.0507(5) -0.0028(3) 0.0176(4) 0.0048(3)
F1 0.0305(9) 0.0375(9) 0.0675(12) -0.0006(9) 0.0192(9) 0.0004(7)
F2 0.0280(9) 0.0440(10) 0.0562(11) -0.0092(9) 0.0020(8) -0.0035(8)
F3 0.0602(13) 0.0355(10) 0.0981(17) -0.0222(11) 0.0429(13) -0.0055(9)
F4 0.0510(13) 0.121(2) 0.0398(11) 0.0070(12) 0.0078(10) -0.0040(13)

loop_
_atom_type_symbol
_atom_type_description
_atom_type_scat_dispersion_real
_atom_type_scat_dispersion_imag
_atom_type_scat_source
C C 0.0033 0.0016 'International Tables Vol C Tables 4.2.6.8 and 6.1.1.4'
H H 0.0000 0.0000 'International Tables Vol C Tables 4.2.6.8 and 6.1.1.4'
B B 0.0013 0.0007 'International Tables Vol C Tables 4.2.6.8 and 6.1.1.4'
N N 0.0061 0.0033 'International Tables Vol C Tables 4.2.6.8 and 6.1.1.4'
F F 0.0171 0.0103 'International Tables Vol C Tables 4.2.6.8 and 6.1.1.4'
P P 0.1023 0.0942 'International Tables Vol C Tables 4.2.6.8 and 6.1.1.4'
Br Br -0.2901 2.4595 'International Tables Vol C Tables 4.2.6.8 and 6.1.1.4'
Pd Pd -0.9988 1.0072 'International Tables Vol C Tables 4.2.6.8 and 6.1.1.4'
Cl Cl 0.1484 0.1585 'International Tables Vol C Tables 4.2.6.8 and 6.1.1.4'

loop_
_geom_angle_atom_site_label_1
_geom_angle_atom_site_label_2
_geom_angle_atom_site_label_3
_geom_angle
N2 C8 C9 109.9(8)
N2 C8 H8A 109.7
C9 C8 H8A 109.7
N2 C8 H8B 109.7
C9 C8 H8B 109.7
H8A C8 H8B 108.2
C10 C9 C8 113.2(9)
C10 C9 H9A 108.9
C8 C9 H9A 108.9
C10 C9 H9B 108.9
C8 C9 H9B 108.9
H9A C9 H9B 107.8
C11 C10 C9 113.5(6)
C11 C10 H10A 108.9
C9 C10 H10A 108.9
C11 C10 H10B 108.9
C9 C10 H10B 108.9
H10A C10 H10B 107.7
N2 C8A C9A 111.8(5)
N2 C8A H8C 109.3
C9A C8A H8C 109.3
N2 C8A H8D 109.3
C9A C8A H8D 109.3
H8C C8A H8D 107.9
C8A C9A C10A 109.7(5)
C8A C9A H9C 109.7
C10A C9A H9C 109.7
C8A C9A H9D 109.7
C10A C9A H9D 109.7
H9C C9A H9D 108.2
C11 C10A C9A 112.7(4)
C11 C10A H10C 109.0
C9A C10A H10C 109.0
C11 C10A H10D 109.0
C9A C10A H10D 109.0
H10C C10A H10D 107.8
C1 Pd1 P1 89.11(6)
C1 Pd1 P2 173.02(6)
P1 Pd1 P2 84.79(2)
C1 Pd1 Br1 91.72(6)
P1 Pd1 Br1 179.054(16)
P2 Pd1 Br1 94.362(18)
C1A P1 C1B 105.57(10)
C1A P1 C12 107.68(11)
C1B P1 C12 105.16(11)
C1A P1 Pd1 117.65(8)
C1B P1 Pd1 112.17(8)
C12 P1 Pd1 107.85(8)
C1C P2 C1D 107.46(10)
C1C P2 C13 104.24(10)
C1D P2 C13 106.19(10)
C1C P2 Pd1 117.55(8)
C1D P2 Pd1 112.39(7)
C13 P2 Pd1 108.16(7)
C1 N1 N2 111.6(2)
C1 N1 C11 127.0(2)
N2 N1 C11 121.34(19)
C7 N2 N1 107.05(19)
C7 N2 C8 129.8(4)
N1 N2 C8 123.0(4)
C7 N2 C8A 128.8(3)
N1 N2 C8A 123.1(3)
N1 C1 C2 105.0(2)
N1 C1 Pd1 122.57(17)
C2 C1 Pd1 131.92(17)
C7 C2 C1 108.0(2)
C7 C2 C3 119.5(2)
C1 C2 C3 132.4(2)
C4 C3 C2 117.8(2)
C4 C3 H3 121.1
C2 C3 H3 121.1
C3 C4 C5 121.4(3)
C3 C4 H4 119.3
C5 C4 H4 119.3
C6 C5 C4 121.8(2)
C6 C5 H5 119.1
C4 C5 H5 119.1
C5 C6 C7 116.4(2)
C5 C6 H6 121.8
C7 C6 H6 121.8
N2 C7 C2 108.2(2)
N2 C7 C6 129.3(2)
C2 C7 C6 122.5(2)
N1 C11 C10 115.8(4)
N1 C11 C10A 112.6(3)
N1 C11 H11A 109.1
C10A C11 H11A 109.1
N1 C11 H11B 109.1
C10A C11 H11B 109.1
H11A C11 H11B 107.8
C13 C12 P1 107.76(15)
C13 C12 H12A 110.2
P1 C12 H12A 110.2
C13 C12 H12B 110.2
P1 C12 H12B 110.2
H12A C12 H12B 108.5
C12 C13 P2 110.42(15)
C12 C13 H13A 109.6
P2 C13 H13A 109.6
C12 C13 H13B 109.6
P2 C13 H13B 109.6
H13A C13 H13B 108.1
C2A C1A C6A 119.6(2)
C2A C1A P1 119.38(17)
C6A C1A P1 120.68(18)
C3A C2A C1A 120.4(2)
C3A C2A H2A 119.8
C1A C2A H2A 119.8
C2A C3A C4A 119.6(2)
C2A C3A H3A 120.2
C4A C3A H3A 120.2
C5A C4A C3A 120.3(2)
C5A C4A H4A 119.9
C3A C4A H4A 119.9
C4A C5A C6A 120.7(2)
C4A C5A H5A 119.6
C6A C5A H5A 119.6
C5A C6A C1A 119.3(2)
C5A C6A H6A 120.3
C1A C6A H6A 120.3
C2B C1B C6B 119.9(2)
C2B C1B P1 121.11(18)
C6B C1B P1 119.00(18)
C3B C2B C1B 120.2(2)
C3B C2B H2B 119.9
C1B C2B H2B 119.9
C2B C3B C4B 119.5(3)
C2B C3B H3B 120.2
C4B C3B H3B 120.2
C5B C4B C3B 120.3(2)
C5B C4B H4B 119.8
C3B C4B H4B 119.8
C4B C5B C6B 120.6(3)
C4B C5B H5B 119.7
C6B C5B H5B 119.7
C5B C6B C1B 119.5(2)
C5B C6B H6B 120.2
C1B C6B H6B 120.2
C2C C1C C6C 119.5(2)
C2C C1C P2 118.84(17)
C6C C1C P2 121.41(18)
C3C C2C C1C 120.2(2)
C3C C2C H2C 119.9
C1C C2C H2C 119.9
C4C C3C C2C 119.8(2)
C4C C3C H3C 120.1
C2C C3C H3C 120.1
C3C C4C C5C 120.3(2)
C3C C4C H4C 119.8
C5C C4C H4C 119.8
C6C C5C C4C 120.3(2)
C6C C5C H5C 119.9
C4C C5C H5C 119.9
C5C C6C C1C 119.8(2)
C5C C6C H6C 120.1
C1C C6C H6C 120.1
C6D C1D C2D 119.3(2)
C6D C1D P2 120.25(18)
C2D C1D P2 120.28(18)
C3D C2D C1D 120.2(2)
C3D C2D H2D 119.9
C1D C2D H2D 119.9
C4D C3D C2D 120.3(2)
C4D C3D H3D 119.8
C2D C3D H3D 119.8
C3D C4D C5D 119.7(2)
C3D C4D H4D 120.1
C5D C4D H4D 120.1
C4D C5D C6D 120.5(2)
C4D C5D H5D 119.8
C6D C5D H5D 119.8
C1D C6D C5D 120.0(2)
C1D C6D H6D 120.0
C5D C6D H6D 120.0
F4 B1 F1 112.5(3)
F4 B1 F3 108.2(3)
F1 B1 F3 109.5(3)
F4 B1 F2 109.4(3)
F1 B1 F2 109.3(2)
F3 B1 F2 107.8(3)
Cl2 C1S Cl1 111.08(18)
Cl2 C1S H1S1 109.4
Cl1 C1S H1S1 109.4
Cl2 C1S H1S2 109.4
Cl1 C1S H1S2 109.4
H1S1 C1S H1S2 108.0

loop_
_geom_bond_atom_site_label_1
_geom_bond_atom_site_label_2
_geom_bond_distance
C8 N2 1.459(10)
C8 C9 1.504(7)
C8 H8A 0.9900
C8 H8B 0.9900
C9 C10 1.492(7)
C9 H9A 0.9900
C9 H9B 0.9900
C10 C11 1.467(6)
C10 H10A 0.9900
C10 H10B 0.9900
C8A N2 1.459(6)
C8A C9A 1.495(6)
C8A H8C 0.9900
C8A H8D 0.9900
C9A C10A 1.508(5)
C9A H9C 0.9900
C9A H9D 0.9900
C10A C11 1.506(4)
C10A H10C 0.9900
C10A H10D 0.9900
Pd1 C1 2.037(2)
Pd1 P1 2.2433(6)
Pd1 P2 2.3058(6)
Pd1 Br1 2.4832(4)
P1 C1A 1.806(2)
P1 C1B 1.812(2)
P1 C12 1.827(2)
P2 C1C 1.807(2)
P2 C1D 1.815(2)
P2 C13 1.844(2)
N1 C1 1.343(3)
N1 N2 1.387(3)
N1 C11 1.467(3)
N2 C7 1.339(3)
C1 C2 1.408(3)
C2 C7 1.403(3)
C2 C3 1.417(4)
C3 C4 1.380(4)
C3 H3 0.9500
C4 C5 1.409(4)
C4 H4 0.9500
C5 C6 1.379(4)
C5 H5 0.9500
C6 C7 1.414(3)
C6 H6 0.9500
C11 H11A 0.9900
C11 H11B 0.9900
C12 C13 1.533(3)
C12 H12A 0.9900
C12 H12B 0.9900
C13 H13A 0.9900
C13 H13B 0.9900
C1A C2A 1.393(3)
C1A C6A 1.395(3)
C2A C3A 1.383(3)
C2A H2A 0.9500
C3A C4A 1.387(4)
C3A H3A 0.9500
C4A C5A 1.375(4)
C4A H4A 0.9500
C5A C6A 1.387(4)
C5A H5A 0.9500
C6A H6A 0.9500
C1B C2B 1.390(3)
C1B C6B 1.399(3)
C2B C3B 1.389(3)
C2B H2B 0.9500
C3B C4B 1.393(4)
C3B H3B 0.9500
C4B C5B 1.377(4)
C4B H4B 0.9500
C5B C6B 1.384(3)
C5B H5B 0.9500
C6B H6B 0.9500
C1C C2C 1.396(3)
C1C C6C 1.398(3)
C2C C3C 1.387(3)
C2C H2C 0.9500
C3C C4C 1.383(4)
C3C H3C 0.9500
C4C C5C 1.388(4)
C4C H4C 0.9500
C5C C6C 1.381(4)
C5C H5C 0.9500
C6C H6C 0.9500
C1D C6D 1.386(3)
C1D C2D 1.393(3)
C2D C3D 1.390(3)
C2D H2D 0.9500
C3D C4D 1.375(4)
C3D H3D 0.9500
C4D C5D 1.383(4)
C4D H4D 0.9500
C5D C6D 1.391(3)
C5D H5D 0.9500
C6D H6D 0.9500
B1 F4 1.358(4)
B1 F1 1.375(4)
B1 F3 1.395(4)
B1 F2 1.404(4)
C1S Cl2 1.764(3)
C1S Cl1 1.770(3)
C1S H1S1 0.9900
C1S H1S2 0.9900
